data_7060249
loop_
_publ_author_name
'Zahmati Eraj, Malihe'
'Eriksson, Lars'
'Alibolandi, Mona'
'Babaei, Maryam'
'Saljooghi, Amir Sh.'
'Ramezani, Mohammad'

_publ_section_title
;
 Synthesis, X-ray structure, antiproliferative activity, interaction with
 HSA and docking studies of three novel mono and binuclear copper
 complexes containing the maltol ligand
;
_journal_issue 46
_journal_name_full 'New Journal of Chemistry'
_journal_page_first 20101
_journal_page_last 20114
_journal_paper_doi 10.1039/D0NJ03552A
_journal_volume 44
_journal_year 2020
_chemical_formula_moiety 'C16 H13 Br2 Cu N2 O4, N O3'
_chemical_formula_sum 'C16 H13 Br2 Cu N3 O7'
_chemical_formula_weight 582.65
_space_group_crystal_system monoclinic
_space_group_IT_number 14
_space_group_name_Hall '-P 2ybc'
_space_group_name_H-M_alt 'P 1 21/c 1'
_atom_sites_solution_hydrogens mixed
_atom_sites_solution_primary direct
_atom_sites_solution_secondary difmap
_audit_creation_method SHELXL-2016/6
_audit_update_record
;
2019-09-29 deposited with the CCDC.	2020-10-30 downloaded from the CCDC.
;
_cell_angle_alpha 90
_cell_angle_beta 94.906(2)
_cell_angle_gamma 90
_cell_formula_units_Z 4
_cell_length_a 11.1803(2)
_cell_length_b 11.3573(2)
_cell_length_c 15.1698(3)
_cell_measurement_reflns_used 12196
_cell_measurement_temperature 293(2)
_cell_measurement_theta_max 30.5920
_cell_measurement_theta_min 3.3140
_cell_volume 1919.17(6)
_computing_cell_refinement 'CrysAlisPro, (Rigaku, 2017)'
_computing_data_collection 'CrysAlisPro, (Rigaku, 2017)'
_computing_data_reduction 'CrysAlisPro, (Rigaku, 2017)'
_computing_structure_refinement 'SHELXL-2016/6 (Sheldrick, 2016)'
_computing_structure_solution 'SHELXT 2014/5 (Sheldrick, 2014)'
_diffrn_ambient_temperature 293(2)
_diffrn_detector_area_resol_mean 16.5467
_diffrn_measured_fraction_theta_full 0.998
_diffrn_measured_fraction_theta_max 0.998
_diffrn_measurement_device_type 'Xcalibur, Sapphire3'
_diffrn_measurement_method '\w and \f scans to fill Ewald sphere'
_diffrn_radiation_monochromator graphite
_diffrn_radiation_source 'Enhance (Mo) X-ray Source'
_diffrn_radiation_type MoK\a
_diffrn_radiation_wavelength 0.71073
_diffrn_reflns_av_R_equivalents 0.0446
_diffrn_reflns_av_unetI/netI 0.0175
_diffrn_reflns_Laue_measured_fraction_full 0.998
_diffrn_reflns_Laue_measured_fraction_max 0.998
_diffrn_reflns_limit_h_max 13
_diffrn_reflns_limit_h_min -13
_diffrn_reflns_limit_k_max 14
_diffrn_reflns_limit_k_min -14
_diffrn_reflns_limit_l_max 18
_diffrn_reflns_limit_l_min -18
_diffrn_reflns_number 43533
_diffrn_reflns_point_group_measured_fraction_full 0.998
_diffrn_reflns_point_group_measured_fraction_max 0.998
_diffrn_reflns_theta_full 25.242
_diffrn_reflns_theta_max 26.372
_diffrn_reflns_theta_min 3.238
_exptl_absorpt_coefficient_mu 5.348
_exptl_absorpt_correction_T_max 1.00000
_exptl_absorpt_correction_T_min 0.34153
_exptl_absorpt_correction_type multi-scan
_exptl_absorpt_process_details
;
CrysAlisPro 1.171.38.43 (Rigaku Oxford Diffraction, 2015)
Empirical absorption correction using spherical harmonics,
 implemented in SCALE3 ABSPACK scaling algorithm.
;
_exptl_crystal_colour green
_exptl_crystal_density_diffrn 2.017
_exptl_crystal_description block
_exptl_crystal_F_000 1140
_exptl_crystal_size_max 0.25
_exptl_crystal_size_mid 0.15
_exptl_crystal_size_min 0.10
_refine_diff_density_max 1.085
_refine_diff_density_min -0.928
_refine_diff_density_rms 0.118
_refine_ls_extinction_coef 0.0023(4)
_refine_ls_extinction_expression Fc^*^=kFc[1+0.001xFc^2^\l^3^/sin(2\q)]^-1/4^
_refine_ls_extinction_method 'SHELXL-2016/6 (Sheldrick 2016)'
_refine_ls_goodness_of_fit_ref 1.104
_refine_ls_hydrogen_treatment mixed
_refine_ls_matrix_type full
_refine_ls_number_parameters 271
_refine_ls_number_reflns 3918
_refine_ls_number_restraints 3
_refine_ls_restrained_S_all 1.103
_refine_ls_R_factor_all 0.0542
_refine_ls_R_factor_gt 0.0480
_refine_ls_shift/su_max 0.001
_refine_ls_shift/su_mean 0.000
_refine_ls_structure_factor_coef Fsqd
_refine_ls_weighting_details 'w=1/[\s^2^(Fo^2^)+(0.0558P)^2^+6.4601P] where P=(Fo^2^+2Fc^2^)/3'
_refine_ls_weighting_scheme calc
_refine_ls_wR_factor_gt 0.1203
_refine_ls_wR_factor_ref 0.1254
_reflns_Friedel_coverage 0.000
_reflns_number_gt 3553
_reflns_number_total 3918
_reflns_threshold_expression 'I > 2\s(I)'
_cod_data_source_file d0nj03552a2.cif
_cod_data_source_block r
_cod_original_sg_symbol_H-M 'P 21/c'
_cod_database_code 7060249
_shelx_shelxl_version_number 2016/6
_shelx_space_group_comment
;
The symmetry employed for this shelxl refinement is uniquely defined
by the following loop, which should always be used as a source of
symmetry information in preference to the above space-group names.
They are only intended as comments.
;

loop_
_space_group_symop_operation_xyz
'x, y, z'
'-x, y+1/2, -z+1/2'
'-x, -y, -z'
'x, -y-1/2, z-1/2'

loop_
_atom_site_label
_atom_site_type_symbol
_atom_site_fract_x
_atom_site_fract_y
_atom_site_fract_z
_atom_site_U_iso_or_equiv
_atom_site_adp_type
_atom_site_occupancy
_atom_site_site_symmetry_order
_atom_site_calc_flag
_atom_site_refinement_flags_posn
_atom_site_refinement_flags_adp
_atom_site_refinement_flags_occupancy
_atom_site_disorder_assembly
_atom_site_disorder_group
Cu1 Cu 0.59775(5) 0.48208(5) 0.22509(4) 0.03570(18) Uani 1 1 d . . . . .
C2 C 0.3965(6) 0.7460(6) 0.0147(4) 0.0622(17) Uani 1 1 d . . . . .
H2A H 0.418165 0.757416 -0.044564 0.093 Uiso 1 1 calc R U . . .
H2B H 0.458828 0.776480 0.055898 0.093 Uiso 1 1 calc R U . . .
H2C H 0.322741 0.786755 0.022134 0.093 Uiso 1 1 calc R U . . .
C3 C 0.3809(5) 0.6220(6) 0.0308(4) 0.0481(13) Uani 1 1 d . . . . .
C4 C 0.4406(4) 0.5560(6) 0.0966(3) 0.0426(12) Uani 1 1 d . . . . .
C5 C 0.4145(4) 0.4366(6) 0.1057(3) 0.0462(13) Uani 1 1 d . . . . .
C6 C 0.3257(5) 0.3853(6) 0.0422(4) 0.0520(14) Uani 1 1 d . . . . .
H6 H 0.305904 0.305956 0.044786 0.062 Uiso 1 1 calc R U . . .
C7 C 0.2744(5) 0.4531(8) -0.0185(4) 0.0649(19) Uani 1 1 d . . . . .
H7 H 0.217092 0.419372 -0.058839 0.078 Uiso 1 1 calc R U . . .
O8 O 0.2976(3) 0.5686(4) -0.0278(2) 0.0540(10) Uani 1 1 d . . . . .
O9 O 0.5248(3) 0.6054(4) 0.1542(2) 0.0467(9) Uani 1 1 d . . . . .
O10 O 0.4721(3) 0.3810(4) 0.1671(3) 0.0514(10) Uani 1 1 d . . . . .
O11 O 0.5142(4) 0.5208(5) 0.3548(3) 0.0565(11) Uani 1 1 d D . . . .
H11A H 0.551(6) 0.525(7) 0.400(4) 0.085 Uiso 1 1 d D U . . .
H11B H 0.457(5) 0.487(7) 0.365(4) 0.085 Uiso 1 1 d D U . . .
N12 N 0.7515(4) 0.5886(5) 0.5645(3) 0.0519(12) Uani 1 1 d . . . . .
O13 O 0.8458(5) 0.6348(7) 0.5514(5) 0.111(2) Uani 1 1 d . . . . .
O14 O 0.7291(8) 0.5674(7) 0.6386(4) 0.124(3) Uani 1 1 d . . . . .
O15 O 0.6785(7) 0.5705(8) 0.5048(6) 0.143(3) Uani 1 1 d . . . . .
N16 N 0.7024(3) 0.3481(4) 0.2655(2) 0.0326(8) Uani 1 1 d . . . . .
C17 C 0.6765(4) 0.2342(4) 0.2518(3) 0.0374(10) Uani 1 1 d . . . . .
H17 H 0.603275 0.214046 0.221856 0.045 Uiso 1 1 calc R U . . .
C18 C 0.7547(4) 0.1457(4) 0.2808(3) 0.0375(10) Uani 1 1 d . . . . .
H18 H 0.736631 0.066970 0.269139 0.045 Uiso 1 1 calc R U . . .
C19 C 0.8604(4) 0.1782(4) 0.3274(3) 0.0338(10) Uani 1 1 d . . . . .
C20 C 0.8896(4) 0.2951(4) 0.3416(3) 0.0325(9) Uani 1 1 d . . . . .
H20 H 0.961539 0.316862 0.372686 0.039 Uiso 1 1 calc R U . . .
C21 C 0.8080(4) 0.3787(4) 0.3080(3) 0.0297(9) Uani 1 1 d . . . . .
C22 C 0.8304(4) 0.5065(4) 0.3131(3) 0.0302(9) Uani 1 1 d . . . . .
C23 C 0.9320(4) 0.5580(4) 0.3555(3) 0.0337(10) Uani 1 1 d . . . . .
H23 H 0.991471 0.513054 0.385947 0.040 Uiso 1 1 calc R U . . .
C24 C 0.9411(4) 0.6795(4) 0.3504(3) 0.0371(10) Uani 1 1 d . . . . .
C25 C 0.8543(5) 0.7457(4) 0.3035(4) 0.0435(12) Uani 1 1 d . . . . .
H25 H 0.862446 0.826857 0.298133 0.052 Uiso 1 1 calc R U . . .
C26 C 0.7556(5) 0.6882(5) 0.2649(4) 0.0441(12) Uani 1 1 d . . . . .
H26 H 0.695253 0.732126 0.234441 0.053 Uiso 1 1 calc R U . . .
N27 N 0.7427(3) 0.5722(3) 0.2693(3) 0.0338(8) Uani 1 1 d . . . . .
Br1 Br 0.96541(5) 0.05877(5) 0.37247(4) 0.05055(19) Uani 1 1 d . . . . .
Br2 Br 1.07666(5) 0.75376(5) 0.40813(4) 0.0529(2) Uani 1 1 d . . . . .

loop_
_atom_site_aniso_label
_atom_site_aniso_U_11
_atom_site_aniso_U_22
_atom_site_aniso_U_33
_atom_site_aniso_U_23
_atom_site_aniso_U_13
_atom_site_aniso_U_12
Cu1 0.0271(3) 0.0422(3) 0.0362(3) 0.0006(2) -0.0060(2) 0.0024(2)
C2 0.062(4) 0.067(4) 0.058(4) 0.006(3) 0.008(3) 0.018(3)
C3 0.037(3) 0.066(4) 0.041(3) -0.001(3) 0.001(2) 0.008(2)
C4 0.024(2) 0.073(4) 0.031(2) -0.002(2) 0.0009(18) 0.015(2)
C5 0.028(2) 0.068(4) 0.042(3) -0.006(3) 0.004(2) 0.002(2)
C6 0.035(3) 0.062(4) 0.059(3) -0.009(3) 0.004(2) 0.000(3)
C7 0.038(3) 0.104(6) 0.050(3) -0.014(4) -0.012(3) 0.000(3)
O8 0.039(2) 0.081(3) 0.040(2) 0.0001(19) -0.0128(16) 0.008(2)
O9 0.043(2) 0.052(2) 0.044(2) 0.0021(17) -0.0052(16) 0.0103(17)
O10 0.0373(19) 0.063(3) 0.052(2) -0.0035(19) -0.0105(17) -0.0032(18)
O11 0.049(2) 0.075(3) 0.046(2) -0.002(2) 0.0085(18) -0.003(2)
N12 0.041(3) 0.061(3) 0.052(3) 0.005(2) -0.003(2) 0.000(2)
O13 0.049(3) 0.154(6) 0.131(5) 0.041(5) 0.004(3) -0.023(4)
O14 0.189(8) 0.118(6) 0.070(4) 0.012(4) 0.040(4) -0.033(5)
O15 0.096(5) 0.180(8) 0.139(6) -0.019(6) -0.072(5) -0.021(5)
N16 0.0250(18) 0.038(2) 0.0347(19) 0.0000(16) -0.0004(15) -0.0036(15)
C17 0.032(2) 0.042(3) 0.038(2) -0.002(2) 0.0004(19) -0.008(2)
C18 0.041(3) 0.030(2) 0.042(3) -0.001(2) 0.008(2) -0.0057(19)
C19 0.039(2) 0.027(2) 0.037(2) 0.0042(18) 0.0072(19) 0.0025(18)
C20 0.030(2) 0.035(2) 0.032(2) 0.0021(18) -0.0018(17) -0.0015(18)
C21 0.027(2) 0.036(2) 0.026(2) -0.0018(17) 0.0020(16) -0.0025(17)
C22 0.029(2) 0.033(2) 0.028(2) 0.0010(17) 0.0002(17) 0.0008(17)
C23 0.034(2) 0.035(2) 0.031(2) -0.0017(18) -0.0022(18) 0.0003(19)
C24 0.036(2) 0.039(3) 0.036(2) -0.007(2) 0.0002(19) -0.007(2)
C25 0.047(3) 0.029(2) 0.055(3) -0.003(2) 0.002(2) 0.000(2)
C26 0.038(3) 0.036(3) 0.057(3) 0.004(2) -0.006(2) 0.006(2)
N27 0.0296(19) 0.033(2) 0.038(2) 0.0025(16) -0.0021(16) 0.0021(16)
Br1 0.0537(3) 0.0348(3) 0.0623(4) 0.0077(2) -0.0004(3) 0.0098(2)
Br2 0.0521(3) 0.0489(3) 0.0555(4) -0.0123(2) -0.0075(3) -0.0160(2)

loop_
_atom_type_symbol
_atom_type_description
_atom_type_scat_dispersion_real
_atom_type_scat_dispersion_imag
_atom_type_scat_source
C C 0.0033 0.0016 'International Tables Vol C Tables 4.2.6.8 and 6.1.1.4'
H H 0.0000 0.0000 'International Tables Vol C Tables 4.2.6.8 and 6.1.1.4'
Br Br -0.2901 2.4595 'International Tables Vol C Tables 4.2.6.8 and 6.1.1.4'
Cu Cu 0.3201 1.2651 'International Tables Vol C Tables 4.2.6.8 and 6.1.1.4'
N N 0.0061 0.0033 'International Tables Vol C Tables 4.2.6.8 and 6.1.1.4'
O O 0.0106 0.0060 'International Tables Vol C Tables 4.2.6.8 and 6.1.1.4'

loop_
_geom_angle_atom_site_label_1
_geom_angle_atom_site_label_2
_geom_angle_atom_site_label_3
_geom_angle
_geom_angle_site_symmetry_1
_geom_angle_site_symmetry_3
_geom_angle_publ_flag
O9 Cu1 O10 85.49(17) . . ?
O9 Cu1 N16 161.86(16) . . ?
O10 Cu1 N16 94.03(16) . . ?
O9 Cu1 N27 96.31(16) . . ?
O10 Cu1 N27 170.24(17) . . ?
N16 Cu1 N27 81.26(15) . . ?
O9 Cu1 O11 99.05(17) . . ?
O10 Cu1 O11 99.68(17) . . ?
N16 Cu1 O11 98.91(17) . . ?
N27 Cu1 O11 89.53(17) . . ?
C3 C2 H2A 109.5 . . ?
C3 C2 H2B 109.5 . . ?
H2A C2 H2B 109.5 . . ?
C3 C2 H2C 109.5 . . ?
H2A C2 H2C 109.5 . . ?
H2B C2 H2C 109.5 . . ?
O8 C3 C4 119.3(6) . . ?
O8 C3 C2 114.0(5) . . ?
C4 C3 C2 126.6(6) . . ?
O9 C4 C3 120.8(6) . . ?
O9 C4 C5 118.7(5) . . ?
C3 C4 C5 120.5(5) . . ?
O10 C5 C4 117.5(5) . . ?
O10 C5 C6 124.8(6) . . ?
C4 C5 C6 117.6(5) . . ?
C7 C6 C5 118.1(6) . . ?
C7 C6 H6 121.0 . . ?
C5 C6 H6 121.0 . . ?
C6 C7 O8 125.2(6) . . ?
C6 C7 H7 117.4 . . ?
O8 C7 H7 117.4 . . ?
C7 O8 C3 119.3(5) . . ?
C4 O9 Cu1 107.5(3) . . ?
C5 O10 Cu1 109.9(4) . . ?
Cu1 O11 H11A 123(6) . . ?
Cu1 O11 H11B 118(6) . . ?
H11A O11 H11B 104.3(19) . . ?
O15 N12 O14 119.9(8) . . ?
O15 N12 O13 120.2(7) . . ?
O14 N12 O13 119.8(7) . . ?
C17 N16 C21 119.7(4) . . ?
C17 N16 Cu1 125.4(3) . . ?
C21 N16 Cu1 114.9(3) . . ?
N16 C17 C18 122.1(4) . . ?
N16 C17 H17 118.9 . . ?
C18 C17 H17 118.9 . . ?
C19 C18 C17 117.5(4) . . ?
C19 C18 H18 121.2 . . ?
C17 C18 H18 121.2 . . ?
C18 C19 C20 121.4(4) . . ?
C18 C19 Br1 118.4(4) . . ?
C20 C19 Br1 120.3(4) . . ?
C19 C20 C21 117.6(4) . . ?
C19 C20 H20 121.2 . . ?
C21 C20 H20 121.2 . . ?
N16 C21 C20 121.6(4) . . ?
N16 C21 C22 114.8(4) . . ?
C20 C21 C22 123.6(4) . . ?
N27 C22 C23 121.5(4) . . ?
N27 C22 C21 113.7(4) . . ?
C23 C22 C21 124.7(4) . . ?
C22 C23 C24 117.2(4) . . ?
C22 C23 H23 121.4 . . ?
C24 C23 H23 121.4 . . ?
C25 C24 C23 121.3(4) . . ?
C25 C24 Br2 120.0(4) . . ?
C23 C24 Br2 118.7(4) . . ?
C26 C25 C24 117.8(5) . . ?
C26 C25 H25 121.1 . . ?
C24 C25 H25 121.1 . . ?
N27 C26 C25 122.6(5) . . ?
N27 C26 H26 118.7 . . ?
C25 C26 H26 118.7 . . ?
C26 N27 C22 119.5(4) . . ?
C26 N27 Cu1 125.7(3) . . ?
C22 N27 Cu1 114.6(3) . . ?

loop_
_geom_bond_atom_site_label_1
_geom_bond_atom_site_label_2
_geom_bond_distance
_geom_bond_site_symmetry_2
_geom_bond_publ_flag
Cu1 O9 1.906(4) . ?
Cu1 O10 1.962(4) . ?
Cu1 N16 1.985(4) . ?
Cu1 N27 1.985(4) . ?
Cu1 O11 2.291(4) . ?
C2 C3 1.442(9) . ?
C2 H2A 0.9600 . ?
C2 H2B 0.9600 . ?
C2 H2C 0.9600 . ?
C3 O8 1.372(7) . ?
C3 C4 1.376(7) . ?
C4 O9 1.349(6) . ?
C4 C5 1.396(9) . ?
C5 O10 1.257(7) . ?
C5 C6 1.446(7) . ?
C6 C7 1.295(9) . ?
C6 H6 0.9300 . ?
C7 O8 1.347(9) . ?
C7 H7 0.9300 . ?
O11 H11A 0.77(5) . ?
O11 H11B 0.77(5) . ?
N12 O15 1.184(7) . ?
N12 O14 1.197(7) . ?
N12 O13 1.210(7) . ?
N16 C17 1.338(6) . ?
N16 C21 1.342(6) . ?
C17 C18 1.379(7) . ?
C17 H17 0.9300 . ?
C18 C19 1.375(7) . ?
C18 H18 0.9300 . ?
C19 C20 1.379(7) . ?
C19 Br1 1.883(5) . ?
C20 C21 1.384(6) . ?
C20 H20 0.9300 . ?
C21 C22 1.473(6) . ?
C22 N27 1.359(6) . ?
C22 C23 1.386(6) . ?
C23 C24 1.386(7) . ?
C23 H23 0.9300 . ?
C24 C25 1.377(7) . ?
C24 Br2 1.883(5) . ?
C25 C26 1.370(7) . ?
C25 H25 0.9300 . ?
C26 N27 1.328(7) . ?
C26 H26 0.9300 . ?

loop_
_geom_hbond_atom_site_label_D
_geom_hbond_atom_site_label_H
_geom_hbond_atom_site_label_A
_geom_hbond_distance_DH
_geom_hbond_distance_HA
_geom_hbond_distance_DA
_geom_hbond_angle_DHA
_geom_hbond_site_symmetry_A
C7 H7 Br1 0.93 2.93 3.703(6) 141.9 4_465
O11 H11A O15 0.77(5) 2.11(5) 2.856(7) 164(7) .
O11 H11B O14 0.77(5) 2.17(5) 2.909(10) 161(8) 3_666
C17 H17 O10 0.93 2.50 3.025(6) 116.3 .
C18 H18 O14 0.93 2.50 3.237(8) 136.9 4_565
C20 H20 O13 0.93 2.42 3.346(7) 176.7 3_766
C23 H23 O13 0.93 2.60 3.516(8) 170.7 3_766
C25 H25 Br1 0.93 3.05 3.880(5) 149.2 1_565
C26 H26 O9 0.93 2.61 3.103(6) 114.0 .

loop_
_geom_torsion_atom_site_label_1
_geom_torsion_atom_site_label_2
_geom_torsion_atom_site_label_3
_geom_torsion_atom_site_label_4
_geom_torsion
_geom_torsion_site_symmetry_1
_geom_torsion_site_symmetry_2
_geom_torsion_site_symmetry_3
_geom_torsion_site_symmetry_4
_geom_torsion_publ_flag
O8 C3 C4 O9 178.7(4) . . . . ?
C2 C3 C4 O9 -0.8(8) . . . . ?
O8 C3 C4 C5 -2.0(8) . . . . ?
C2 C3 C4 C5 178.5(6) . . . . ?
O9 C4 C5 O10 -0.6(7) . . . . ?
C3 C4 C5 O10 180.0(5) . . . . ?
O9 C4 C5 C6 -178.8(4) . . . . ?
C3 C4 C5 C6 1.8(7) . . . . ?
O10 C5 C6 C7 -179.0(6) . . . . ?
C4 C5 C6 C7 -1.0(8) . . . . ?
C5 C6 C7 O8 0.4(10) . . . . ?
C6 C7 O8 C3 -0.6(9) . . . . ?
C4 C3 O8 C7 1.3(8) . . . . ?
C2 C3 O8 C7 -179.1(5) . . . . ?
C3 C4 O9 Cu1 -173.5(4) . . . . ?
C5 C4 O9 Cu1 7.1(5) . . . . ?
C4 C5 O10 Cu1 -6.1(6) . . . . ?
C6 C5 O10 Cu1 172.0(4) . . . . ?
C21 N16 C17 C18 0.6(7) . . . . ?
Cu1 N16 C17 C18 179.0(4) . . . . ?
N16 C17 C18 C19 2.1(7) . . . . ?
C17 C18 C19 C20 -2.7(7) . . . . ?
C17 C18 C19 Br1 177.1(4) . . . . ?
C18 C19 C20 C21 0.6(7) . . . . ?
Br1 C19 C20 C21 -179.1(3) . . . . ?
C17 N16 C21 C20 -2.8(7) . . . . ?
Cu1 N16 C21 C20 178.7(3) . . . . ?
C17 N16 C21 C22 175.6(4) . . . . ?
Cu1 N16 C21 C22 -3.0(5) . . . . ?
C19 C20 C21 N16 2.1(7) . . . . ?
C19 C20 C21 C22 -176.0(4) . . . . ?
N16 C21 C22 N27 -3.6(6) . . . . ?
C20 C21 C22 N27 174.7(4) . . . . ?
N16 C21 C22 C23 178.5(4) . . . . ?
C20 C21 C22 C23 -3.2(7) . . . . ?
N27 C22 C23 C24 -0.7(7) . . . . ?
C21 C22 C23 C24 177.0(4) . . . . ?
C22 C23 C24 C25 -1.6(7) . . . . ?
C22 C23 C24 Br2 179.2(3) . . . . ?
C23 C24 C25 C26 2.8(8) . . . . ?
Br2 C24 C25 C26 -178.0(4) . . . . ?
C24 C25 C26 N27 -1.8(9) . . . . ?
C25 C26 N27 C22 -0.4(8) . . . . ?
C25 C26 N27 Cu1 174.3(4) . . . . ?
C23 C22 N27 C26 1.7(7) . . . . ?
C21 C22 N27 C26 -176.3(4) . . . . ?
C23 C22 N27 Cu1 -173.6(3) . . . . ?
C21 C22 N27 Cu1 8.4(5) . . . . ?
